data_2234460
loop_
_publ_author_name
'Wang, Hao-Wei'
'Ren, Jun'
'Ye, Wen-Bo'
'Yang, Jia-Xiang'

_publ_section_title
;
 4-(Anthracen-9-yl)-2-phenyl-6-(pyridin-2-yl)pyridine
;
_journal_coeditor_code XU5476
_journal_issue 4
_journal_name_full 'Acta Crystallographica Section E'
_journal_page_first o1210
_journal_paper_doi 10.1107/S1600536812012299
_journal_volume 68
_journal_year 2012
_chemical_formula_iupac 'C30 H20 N2'
_chemical_formula_moiety 'C30 H20 N2'
_chemical_formula_sum 'C30 H20 N2'
_chemical_formula_weight 408.48
_chemical_name_systematic
;
4-(Anthracen-9-yl)-2-phenyl-6-(pyridin-2-yl)pyridine
;
_space_group_IT_number 14
_symmetry_cell_setting monoclinic
_symmetry_space_group_name_Hall '-P 2ybc'
_symmetry_space_group_name_H-M 'P 1 21/c 1'
_atom_sites_solution_hydrogens geom
_atom_sites_solution_primary direct
_atom_sites_solution_secondary difmap
_audit_creation_method SHELXL-97
_cell_angle_alpha 90.00
_cell_angle_beta 104.006(2)
_cell_angle_gamma 90.00
_cell_formula_units_Z 4
_cell_length_a 12.6420(3)
_cell_length_b 14.8499(4)
_cell_length_c 11.8707(3)
_cell_measurement_reflns_used 5640
_cell_measurement_temperature 298(2)
_cell_measurement_theta_max 22.71
_cell_measurement_theta_min 2.24
_cell_volume 2162.26(10)
_computing_cell_refinement 'SAINT (Bruker, 2007)'
_computing_data_collection 'SMART (Bruker, 2007)'
_computing_data_reduction 'SAINT (Bruker, 2007)'
_computing_molecular_graphics 'SHELXTL (Sheldrick, 2008)'
_computing_publication_material 'SHELXTL (Sheldrick, 2008)'
_computing_structure_refinement 'SHELXTL (Sheldrick, 2008)'
_computing_structure_solution 'SHELXTL (Sheldrick, 2008)'
_diffrn_ambient_temperature 298(2)
_diffrn_measured_fraction_theta_full 0.997
_diffrn_measured_fraction_theta_max 0.997
_diffrn_measurement_device_type 'Bruker SMART 1000 CCD area-detector'
_diffrn_measurement_method '\f and \w scans'
_diffrn_radiation_monochromator graphite
_diffrn_radiation_source 'fine-focus sealed tube'
_diffrn_radiation_type MoK\a
_diffrn_radiation_wavelength 0.71073
_diffrn_reflns_av_R_equivalents 0.0382
_diffrn_reflns_av_sigmaI/netI 0.0257
_diffrn_reflns_limit_h_max 16
_diffrn_reflns_limit_h_min -16
_diffrn_reflns_limit_k_max 17
_diffrn_reflns_limit_k_min -19
_diffrn_reflns_limit_l_max 15
_diffrn_reflns_limit_l_min -15
_diffrn_reflns_number 35644
_diffrn_reflns_theta_full 27.48
_diffrn_reflns_theta_max 27.48
_diffrn_reflns_theta_min 2.15
_exptl_absorpt_coefficient_mu 0.073
_exptl_absorpt_correction_type none
_exptl_crystal_colour 'pale yellow'
_exptl_crystal_density_diffrn 1.255
_exptl_crystal_density_method 'not measured'
_exptl_crystal_description block
_exptl_crystal_F_000 856
_exptl_crystal_size_max 0.2
_exptl_crystal_size_mid 0.2
_exptl_crystal_size_min 0.2
_refine_diff_density_max 0.199
_refine_diff_density_min -0.202
_refine_ls_extinction_method none
_refine_ls_goodness_of_fit_ref 1.325
_refine_ls_hydrogen_treatment constr
_refine_ls_matrix_type full
_refine_ls_number_parameters 289
_refine_ls_number_reflns 4951
_refine_ls_number_restraints 0
_refine_ls_restrained_S_all 1.325
_refine_ls_R_factor_all 0.1053
_refine_ls_R_factor_gt 0.0627
_refine_ls_shift/su_max 0.000
_refine_ls_shift/su_mean 0.000
_refine_ls_structure_factor_coef Fsqd
_refine_ls_weighting_details 'calc w=1/[\s^2^(Fo^2^)+(0.1000P)^2^+0.0000P] where P=(Fo^2^+2Fc^2^)/3'
_refine_ls_weighting_scheme calc
_refine_ls_wR_factor_gt 0.1795
_refine_ls_wR_factor_ref 0.2154
_reflns_number_gt 3128
_reflns_number_total 4951
_reflns_threshold_expression I>2sigma(I)
_cod_data_source_file xu5476.cif
_cod_data_source_block I
_cod_original_cell_volume 2162.26(9)
_cod_original_sg_symbol_H-M 'P 21/c'
_cod_database_code 2234460
_cod_database_fobs_code 2234460

loop_
_symmetry_equiv_pos_as_xyz
'x, y, z'
'-x, y+1/2, -z+1/2'
'-x, -y, -z'
'x, -y-1/2, z-1/2'

loop_
_atom_site_type_symbol
_atom_site_label
_atom_site_fract_x
_atom_site_fract_y
_atom_site_fract_z
_atom_site_U_iso_or_equiv
_atom_site_adp_type
_atom_site_calc_flag
_atom_site_refinement_flags
_atom_site_occupancy
_atom_site_symmetry_multiplicity
N N1 0.56725(12) 0.37331(10) 0.11808(12) 0.0487(4) Uani d . 1 1
C C18 0.64872(14) 0.37932(12) 0.21431(15) 0.0488(5) Uani d . 1 1
C C20 0.47454(15) 0.29870(13) -0.05928(15) 0.0509(5) Uani d . 1 1
C C10 0.82717(15) 0.18045(13) 0.18202(16) 0.0529(5) Uani d . 1 1
N N2 0.71173(15) 0.45087(13) 0.40278(15) 0.0651(5) Uani d . 1 1
C C16 0.65564(15) 0.24508(14) 0.05996(16) 0.0533(5) Uani d . 1 1
H H16 0.6560 0.2001 0.0056 0.064 Uiso calc R 1 1
C C17 0.57066(15) 0.30714(13) 0.04214(15) 0.0481(5) Uani d . 1 1
C C6 0.82357(16) 0.11106(13) 0.26209(17) 0.0551(5) Uani d . 1 1
C C9 0.90771(15) 0.18139(13) 0.11945(17) 0.0547(5) Uani d . 1 1
C C15 0.73990(14) 0.25080(13) 0.15945(17) 0.0522(5) Uani d . 1 1
C C5 0.90315(17) 0.04023(14) 0.27789(19) 0.0619(6) Uani d . 1 1
C C30 0.47702(17) 0.24029(15) -0.14691(16) 0.0588(5) Uani d . 1 1
H H30 0.5407 0.2087 -0.1464 0.071 Uiso calc R 1 1
C C25 0.63672(15) 0.44908(12) 0.29968(16) 0.0479(4) Uani d . 1 1
C C8 0.98524(16) 0.10877(15) 0.13417(18) 0.0612(6) Uani d . 1 1
C C19 0.73694(15) 0.31995(13) 0.23649(17) 0.0547(5) Uani d . 1 1
H H19 0.7933 0.3269 0.3027 0.066 Uiso calc R 1 1
C C1 0.74384(18) 0.10684(15) 0.32911(19) 0.0646(6) Uani d . 1 1
H H1 0.6908 0.1515 0.3199 0.078 Uiso calc R 1 1
C C29 0.69808(19) 0.51083(16) 0.48382(18) 0.0668(6) Uani d . 1 1
H H29 0.7490 0.5117 0.5550 0.080 Uiso calc R 1 1
C C7 0.98102(17) 0.04122(15) 0.2135(2) 0.0675(6) Uani d . 1 1
H H7 1.0322 -0.0050 0.2239 0.081 Uiso calc R 1 1
C C13 0.99391(19) 0.24831(18) -0.0222(2) 0.0722(6) Uani d . 1 1
H H13 0.9983 0.2948 -0.0733 0.087 Uiso calc R 1 1
C C14 0.91720(17) 0.25100(16) 0.03936(18) 0.0634(6) Uani d . 1 1
H H14 0.8692 0.2994 0.0294 0.076 Uiso calc R 1 1
C C26 0.54987(18) 0.50785(16) 0.2783(2) 0.0708(6) Uani d . 1 1
H H26 0.4988 0.5066 0.2072 0.085 Uiso calc R 1 1
C C24 0.38033(18) 0.34689(19) -0.06388(19) 0.0791(7) Uani d . 1 1
H H24 0.3781 0.3885 -0.0060 0.095 Uiso calc R 1 1
C C4 0.8981(2) -0.02999(16) 0.3592(2) 0.0798(7) Uani d . 1 1
H H4 0.9490 -0.0764 0.3699 0.096 Uiso calc R 1 1
C C28 0.6140(2) 0.56951(17) 0.4665(2) 0.0732(7) Uani d . 1 1
H H28 0.6075 0.6099 0.5243 0.088 Uiso calc R 1 1
C C2 0.7437(2) 0.03950(17) 0.4056(2) 0.0762(7) Uani d . 1 1
H H2 0.6917 0.0391 0.4491 0.091 Uiso calc R 1 1
C C12 1.0679(2) 0.1750(2) -0.0096(2) 0.0813(7) Uani d . 1 1
H H12 1.1196 0.1728 -0.0536 0.098 Uiso calc R 1 1
C C11 1.06313(19) 0.10878(18) 0.0663(2) 0.0780(7) Uani d . 1 1
H H11 1.1126 0.0615 0.0744 0.094 Uiso calc R 1 1
C C3 0.8214(2) -0.03005(19) 0.4202(2) 0.0858(8) Uani d . 1 1
H H3 0.8197 -0.0764 0.4724 0.103 Uiso calc R 1 1
C C27 0.5389(2) 0.56830(18) 0.3625(2) 0.0873(8) Uani d . 1 1
H H27 0.4805 0.6082 0.3485 0.105 Uiso calc R 1 1
C C22 0.2928(2) 0.2736(2) -0.2388(2) 0.0911(9) Uani d . 1 1
H H22 0.2314 0.2637 -0.2989 0.109 Uiso calc R 1 1
C C21 0.3868(2) 0.22766(18) -0.23564(19) 0.0789(7) Uani d . 1 1
H H21 0.3896 0.1872 -0.2947 0.095 Uiso calc R 1 1
C C23 0.2893(2) 0.3338(2) -0.1538(2) 0.1001(10) Uani d . 1 1
H H23 0.2258 0.3662 -0.1561 0.120 Uiso calc R 1 1

loop_
_atom_site_aniso_label
_atom_site_aniso_U_11
_atom_site_aniso_U_22
_atom_site_aniso_U_33
_atom_site_aniso_U_12
_atom_site_aniso_U_13
_atom_site_aniso_U_23
N1 0.0500(9) 0.0484(10) 0.0466(8) 0.0047(7) 0.0096(7) 0.0033(7)
C18 0.0479(10) 0.0460(11) 0.0515(10) 0.0006(8) 0.0099(8) 0.0042(8)
C20 0.0507(11) 0.0549(12) 0.0459(9) 0.0089(8) 0.0092(8) 0.0081(9)
C10 0.0471(10) 0.0473(11) 0.0576(10) 0.0069(8) -0.0006(8) -0.0051(9)
N2 0.0652(11) 0.0657(12) 0.0604(10) 0.0019(9) 0.0072(8) -0.0023(9)
C16 0.0526(11) 0.0504(12) 0.0537(10) 0.0086(8) 0.0069(8) -0.0021(9)
C17 0.0492(10) 0.0491(11) 0.0455(9) 0.0037(8) 0.0105(8) 0.0064(8)
C6 0.0487(10) 0.0481(12) 0.0603(11) 0.0038(8) -0.0028(8) -0.0032(9)
C9 0.0477(10) 0.0511(12) 0.0578(11) 0.0050(8) -0.0021(8) -0.0067(9)
C15 0.0483(10) 0.0449(11) 0.0603(11) 0.0059(8) 0.0069(8) 0.0028(9)
C5 0.0532(12) 0.0502(12) 0.0728(13) 0.0069(9) -0.0032(10) -0.0010(10)
C30 0.0584(12) 0.0651(13) 0.0499(10) 0.0119(10) 0.0073(9) -0.0045(10)
C25 0.0503(10) 0.0412(10) 0.0519(10) -0.0012(8) 0.0116(8) 0.0042(8)
C8 0.0476(11) 0.0617(14) 0.0687(13) 0.0084(9) 0.0031(9) -0.0096(11)
C19 0.0495(10) 0.0497(12) 0.0583(11) 0.0041(8) 0.0001(8) 0.0009(9)
C1 0.0580(12) 0.0584(14) 0.0726(13) 0.0030(10) 0.0064(10) 0.0001(11)
C29 0.0793(15) 0.0669(15) 0.0522(11) -0.0039(11) 0.0117(10) -0.0084(10)
C7 0.0564(12) 0.0540(13) 0.0845(15) 0.0153(10) 0.0024(11) 0.0009(11)
C13 0.0628(13) 0.0835(17) 0.0662(13) -0.0037(12) 0.0080(11) 0.0032(12)
C14 0.0548(12) 0.0640(14) 0.0648(12) 0.0050(10) 0.0017(10) -0.0022(11)
C26 0.0701(14) 0.0677(15) 0.0673(13) 0.0178(11) 0.0026(10) -0.0121(11)
C24 0.0676(15) 0.1003(19) 0.0601(12) 0.0295(13) -0.0026(10) -0.0151(13)
C4 0.0747(16) 0.0581(15) 0.0971(17) 0.0133(12) 0.0022(14) 0.0174(13)
C28 0.0850(16) 0.0680(15) 0.0690(14) 0.0044(12) 0.0233(12) -0.0180(12)
C2 0.0725(15) 0.0716(16) 0.0825(15) -0.0037(12) 0.0151(12) 0.0121(13)
C12 0.0626(14) 0.099(2) 0.0828(16) 0.0047(14) 0.0188(12) -0.0051(15)
C11 0.0585(13) 0.0804(17) 0.0913(17) 0.0164(12) 0.0109(12) -0.0061(15)
C3 0.0856(18) 0.0694(17) 0.0977(18) -0.0010(13) 0.0133(15) 0.0244(14)
C27 0.0881(18) 0.0794(18) 0.0926(18) 0.0285(14) 0.0182(14) -0.0137(15)
C22 0.0741(17) 0.128(2) 0.0582(13) 0.0138(16) -0.0095(12) -0.0087(15)
C21 0.0836(17) 0.0906(18) 0.0563(12) 0.0096(14) 0.0047(11) -0.0143(12)
C23 0.0695(16) 0.150(3) 0.0691(15) 0.0432(17) -0.0065(12) -0.0183(17)

loop_
_atom_type_symbol
_atom_type_description
_atom_type_scat_dispersion_real
_atom_type_scat_dispersion_imag
_atom_type_scat_source
C C 0.0033 0.0016 'International Tables Vol C Tables 4.2.6.8 and 6.1.1.4'
H H 0.0000 0.0000 'International Tables Vol C Tables 4.2.6.8 and 6.1.1.4'
N N 0.0061 0.0033 'International Tables Vol C Tables 4.2.6.8 and 6.1.1.4'

loop_
_geom_angle_atom_site_label_1
_geom_angle_atom_site_label_2
_geom_angle_atom_site_label_3
_geom_angle
C17 N1 C18 118.52(15)
N1 C18 C19 122.12(17)
N1 C18 C25 116.33(16)
C19 C18 C25 121.45(16)
C30 C20 C24 118.68(18)
C30 C20 C17 120.31(17)
C24 C20 C17 120.95(18)
C9 C10 C6 120.79(17)
C9 C10 C15 119.89(18)
C6 C10 C15 119.23(19)
C29 N2 C25 118.27(18)
C15 C16 C17 119.58(18)
C15 C16 H16 120.2
C17 C16 H16 120.2
N1 C17 C16 122.14(16)
N1 C17 C20 116.79(16)
C16 C17 C20 120.93(17)
C10 C6 C1 123.35(18)
C10 C6 C5 119.2(2)
C1 C6 C5 117.49(19)
C10 C9 C14 123.36(18)
C10 C9 C8 119.35(19)
C14 C9 C8 117.3(2)
C19 C15 C16 118.06(16)
C19 C15 C10 122.51(16)
C16 C15 C10 119.37(17)
C7 C5 C4 122.2(2)
C7 C5 C6 119.3(2)
C4 C5 C6 118.5(2)
C20 C30 C21 120.5(2)
C20 C30 H30 119.7
C21 C30 H30 119.7
N2 C25 C26 120.42(18)
N2 C25 C18 117.79(16)
C26 C25 C18 121.73(17)
C7 C8 C11 122.3(2)
C7 C8 C9 119.2(2)
C11 C8 C9 118.6(2)
C15 C19 C18 119.54(16)
C15 C19 H19 120.2
C18 C19 H19 120.2
C2 C1 C6 121.5(2)
C2 C1 H1 119.3
C6 C1 H1 119.3
C28 C29 N2 123.2(2)
C28 C29 H29 118.4
N2 C29 H29 118.4
C5 C7 C8 122.16(19)
C5 C7 H7 118.9
C8 C7 H7 118.9
C14 C13 C12 120.5(2)
C14 C13 H13 119.8
C12 C13 H13 119.8
C13 C14 C9 121.8(2)
C13 C14 H14 119.1
C9 C14 H14 119.1
C27 C26 C25 119.7(2)
C27 C26 H26 120.1
C25 C26 H26 120.1
C20 C24 C23 120.5(2)
C20 C24 H24 119.7
C23 C24 H24 119.7
C3 C4 C5 121.3(2)
C3 C4 H4 119.4
C5 C4 H4 119.4
C29 C28 C27 118.6(2)
C29 C28 H28 120.7
C27 C28 H28 120.7
C1 C2 C3 120.8(3)
C1 C2 H2 119.6
C3 C2 H2 119.6
C11 C12 C13 119.7(2)
C11 C12 H12 120.1
C13 C12 H12 120.1
C12 C11 C8 122.1(2)
C12 C11 H11 118.9
C8 C11 H11 118.9
C4 C3 C2 120.4(2)
C4 C3 H3 119.8
C2 C3 H3 119.8
C28 C27 C26 119.7(2)
C28 C27 H27 120.1
C26 C27 H27 120.1
C23 C22 C21 119.6(2)
C23 C22 H22 120.2
C21 C22 H22 120.2
C22 C21 C30 120.8(2)
C22 C21 H21 119.6
C30 C21 H21 119.6
C22 C23 C24 119.8(2)
C22 C23 H23 120.1
C24 C23 H23 120.1

loop_
_geom_bond_atom_site_label_1
_geom_bond_atom_site_label_2
_geom_bond_distance
N1 C17 1.341(2)
N1 C18 1.343(2)
C18 C19 1.396(3)
C18 C25 1.482(3)
C20 C30 1.361(3)
C20 C24 1.379(3)
C20 C17 1.494(2)
C10 C9 1.398(3)
C10 C6 1.410(3)
C10 C15 1.496(3)
N2 C29 1.352(3)
N2 C25 1.355(2)
C16 C15 1.388(2)
C16 C17 1.392(3)
C16 H16 0.9300
C6 C1 1.429(3)
C6 C5 1.436(3)
C9 C14 1.429(3)
C9 C8 1.439(3)
C15 C19 1.382(3)
C5 C7 1.385(3)
C5 C4 1.433(3)
C30 C21 1.365(3)
C30 H30 0.9300
C25 C26 1.377(3)
C8 C7 1.386(3)
C8 C11 1.415(3)
C19 H19 0.9300
C1 C2 1.351(3)
C1 H1 0.9300
C29 C28 1.351(3)
C29 H29 0.9300
C7 H7 0.9300
C13 C14 1.349(3)
C13 C12 1.420(4)
C13 H13 0.9300
C14 H14 0.9300
C26 C27 1.375(3)
C26 H26 0.9300
C24 C23 1.381(3)
C24 H24 0.9300
C4 C3 1.344(4)
C4 H4 0.9300
C28 C27 1.363(3)
C28 H28 0.9300
C2 C3 1.407(4)
C2 H2 0.9300
C12 C11 1.345(4)
C12 H12 0.9300
C11 H11 0.9300
C3 H3 0.9300
C27 H27 0.9300
C22 C23 1.357(4)
C22 C21 1.363(4)
C22 H22 0.9300
C21 H21 0.9300
C23 H23 0.9300

loop_
_cod_related_entry_id
_cod_related_entry_database
_cod_related_entry_code
1 ChemSpider 30657657
